data_7223914
loop_
_publ_author_name
'Vasisht, Karan'
'chadha, kunal'
'Karan, Maninder'
'Chadha, Renu'
'Bhalla, Yashika'
'Jena, Ashish'

_publ_section_title
;
 Enhancing biopharmaceutical parameters of bioflavonoid quercetin by
 cocrystallization.
;
_journal_name_full CrystEngComm
_journal_paper_doi 10.1039/C5CE01899D
_journal_year 2016
_chemical_compound_source 'flavonoids, plants, fruits'
_chemical_formula_moiety 'C15 H10 O7'
_chemical_formula_sum 'C15 H10 O7'
_chemical_formula_weight 302.23
_chemical_melting_point 591.96
_chemical_name_common 'Quercetin Dehydrate'
_chemical_name_systematic 2-(3,4-dihydroxyphenyl)-3,5,7-trihydroxy-4H-chromen-4-one
_chemical_properties_physical Hygroscopic
_space_group_IT_number 33
_symmetry_cell_setting orthorhombic
_symmetry_Int_Tables_number 33
_symmetry_space_group_name_Hall 'P -2ac -2n'
_symmetry_space_group_name_H-M 'P n 21 a'
_audit_creation_method 'Materials Studio'
_audit_update_record
;
2015-09-25 deposited with the CCDC.
2016-01-15 downloaded from the CCDC.
;
_cell_angle_alpha 90.0000
_cell_angle_beta 90.0000
_cell_angle_gamma 90.0000
_cell_formula_units_Z 4
_cell_length_a 14.7998
_cell_length_b 11.2379
_cell_length_c 10.3512
_cell_measurement_reflns_used 159
_cell_measurement_temperature 298.15
_cell_measurement_theta_max 49.9864
_cell_measurement_theta_min 3.5084
_cell_volume 1721.598
_diffrn_ambient_temperature 298.15
_diffrn_measurement_device_type 'PANalytical X'Pert PRO'
_diffrn_radiation_probe x-ray
_diffrn_radiation_type 'Cu K/a~1~'
_diffrn_radiation_wavelength 1.5046
_diffrn_reflns_limit_h_max 7
_diffrn_reflns_limit_h_min 0
_diffrn_reflns_limit_k_max 5
_diffrn_reflns_limit_k_min 0
_diffrn_reflns_limit_l_max 5
_diffrn_reflns_limit_l_min 0
_diffrn_reflns_number 3250
_diffrn_reflns_theta_max 49.9864
_diffrn_reflns_theta_min 3.5084
_diffrn_source 'ceramic X-ray Tube'
_diffrn_source_type 'long fine focus'
_exptl_crystal_colour 'pale yellow'
_exptl_crystal_density_method 'not measured'
_exptl_crystal_F_000 624
_exptl_crystal_recrystallization_method 'Re-crystallisation from solvent: ethanol'
_pd_char_colour yellow
_pd_proc_ls_background_function 'polynomial order'
_pd_proc_ls_profile_function pseudo-Voigt
_pd_proc_ls_prof_R_factor 6.73
_pd_proc_ls_prof_wR_factor 10.13
_refine_ls_matrix_type full
_refine_ls_number_reflns 870
_refine_ls_number_restraints 0
_cod_data_source_file c5ce01899d2.cif
_cod_data_source_block Quercetin
_cod_original_cell_volume 1721.6
_cod_database_code 7223914

loop_
_symmetry_equiv_pos_site_id
_symmetry_equiv_pos_as_xyz
1 x,y,z
2 -x,1/2+y,-z
3 1/2+x,y,1/2-z
4 1/2-x,1/2+y,1/2+z

loop_
_atom_site_label
_atom_site_type_symbol
_atom_site_fract_x
_atom_site_fract_y
_atom_site_fract_z
C1 C 0.42186 -0.08310 0.11967
C2 C 0.37073 -0.18526 0.10066
C3 C 0.38371 -0.28308 0.18059
C4 C 0.44708 -0.27919 0.27908
C5 C 0.49993 -0.17786 0.29608
C6 C 0.48665 -0.07960 0.21666
O7 O 0.53844 0.02307 0.22849
C8 C 0.59074 0.03965 0.33759
C9 C 0.60992 -0.05241 0.41981
C10 C 0.56872 -0.17141 0.40051
C11 C 0.73625 0.30564 0.44042
C12 C 0.70806 0.18963 0.41768
C13 C 0.62514 0.16516 0.35880
C14 C 0.57284 0.26161 0.31665
C15 C 0.60067 0.37760 0.33736
C16 C 0.68132 0.40189 0.40086
O17 O 0.58461 -0.26002 0.46534
O18 O 0.66595 -0.03500 0.52426
O19 O 0.45364 -0.37796 0.35692
O20 O 0.30821 -0.19474 0.00381
O21 O 0.81728 0.32279 0.50188
O22 O 0.71047 0.51527 0.42568
H23 H 0.41232 -0.00568 0.05584
H24 H 0.34282 -0.36368 0.16563
H25 H 0.75464 0.11871 0.44745
H26 H 0.50799 0.24720 0.26707
H27 H 0.55815 0.45079 0.30155
H28 H 0.63511 0.01142 0.58856
H29 H 0.49287 -0.35580 0.42672
H30 H 0.27153 -0.12496 0.00084
H31 H 0.82413 0.40699 0.50761
H32 H 0.66218 0.57034 0.41593
C1 C 0.57814 0.41690 0.88033
C2 C 0.62927 0.31474 0.89934
C3 C 0.61629 0.21692 0.81941
C4 C 0.55292 0.22081 0.72092
C5 C 0.50007 0.32214 0.70392
C6 C 0.51335 0.42040 0.78334
O7 O 0.46156 0.52307 0.77151
C8 C 0.40926 0.53965 0.66241
C9 C 0.39008 0.44759 0.58019
C10 C 0.43128 0.32859 0.59949
C11 C 0.26375 0.80564 0.55958
C12 C 0.29194 0.68963 0.58232
C13 C 0.37486 0.66516 0.64120
C14 C 0.42716 0.76161 0.68335
C15 C 0.39933 0.87760 0.66264
C16 C 0.31868 0.90189 0.59914
O17 O 0.41539 0.23998 0.53466
O18 O 0.33405 0.46500 0.47574
O19 O 0.54636 0.12204 0.64308
O20 O 0.69179 0.30526 0.99619
O21 O 0.18272 0.82279 0.49812
O22 O 0.28953 1.01527 0.57432
H23 H 0.58768 0.49432 0.94416
H24 H 0.65718 0.13632 0.83437
H25 H 0.24536 0.61871 0.55255
H26 H 0.49201 0.74720 0.73293
H27 H 0.44185 0.95079 0.69845
H28 H 0.36489 0.51142 0.41144
H29 H 0.50713 0.14420 0.57328
H30 H 0.72847 0.37504 0.99916
H31 H 0.17587 0.90699 0.49239
H32 H 0.33782 1.07034 0.58407
C1 C -0.07814 -0.08310 0.38033
C2 C -0.12927 -0.18526 0.39934
C3 C -0.11629 -0.28308 0.31941
C4 C -0.05292 -0.27919 0.22092
C5 C -0.00007 -0.17786 0.20392
C6 C -0.01335 -0.07960 0.28334
O7 O 0.03844 0.02307 0.27151
C8 C 0.09074 0.03965 0.16241
C9 C 0.10992 -0.05241 0.08019
C10 C 0.06872 -0.17141 0.09949
C11 C 0.23625 0.30564 0.05958
C12 C 0.20806 0.18963 0.08232
C13 C 0.12514 0.16516 0.14120
C14 C 0.07284 0.26161 0.18335
C15 C 0.10067 0.37760 0.16264
C16 C 0.18132 0.40189 0.09914
O17 O 0.08461 -0.26002 0.03466
O18 O 0.16595 -0.03500 -0.02426
O19 O -0.04636 -0.37796 0.14308
O20 O -0.19179 -0.19474 0.49619
O21 O 0.31728 0.32279 -0.00188
O22 O 0.21047 0.51527 0.07432
H23 H -0.08768 -0.00568 0.44416
H24 H -0.15718 -0.36368 0.33437
H25 H 0.25464 0.11871 0.05255
H26 H 0.00799 0.24720 0.23293
H27 H 0.05815 0.45079 0.19845
H28 H 0.13511 0.01142 -0.08856
H29 H -0.00713 -0.35580 0.07328
H30 H -0.22847 -0.12496 0.49916
H31 H 0.32413 0.40699 -0.00761
H32 H 0.16218 0.57034 0.08407
C1 C 1.07814 0.41690 0.61967
C2 C 1.12927 0.31474 0.60066
C3 C 1.11629 0.21692 0.68059
C4 C 1.05292 0.22081 0.77908
C5 C 1.00007 0.32214 0.79608
C6 C 1.01335 0.42040 0.71666
O7 O 0.96156 0.52307 0.72849
C8 C 0.90926 0.53965 0.83759
C9 C 0.89008 0.44759 0.91981
C10 C 0.93128 0.32859 0.90051
C11 C 0.76375 0.80564 0.94042
C12 C 0.79194 0.68963 0.91768
C13 C 0.87486 0.66516 0.85880
C14 C 0.92716 0.76161 0.81665
C15 C 0.89933 0.87760 0.83736
C16 C 0.81868 0.90189 0.90086
O17 O 0.91539 0.23998 0.96534
O18 O 0.83405 0.46500 1.02426
O19 O 1.04636 0.12204 0.85692
O20 O 1.19179 0.30526 0.50381
O21 O 0.68272 0.82279 1.00188
O22 O 0.78953 1.01527 0.92568
H23 H 1.08768 0.49432 0.55584
H24 H 1.15718 0.13632 0.66563
H25 H 0.74536 0.61871 0.94745
H26 H 0.99201 0.74720 0.76707
H27 H 0.94185 0.95079 0.80155
H28 H 0.86489 0.51142 1.08856
H29 H 1.00713 0.14420 0.92672
H30 H 1.22847 0.37504 0.50084
H31 H 0.67587 0.90699 1.00761
H32 H 0.83782 1.07034 0.91593
